data_7158375
loop_
_publ_author_name
'Zhang, Dongxin'
'Cheng, Qihang'
'Chen, Lvjia'
'Deng, Huiqing'
'Cai, Hu'
'Zhang, Qian-Feng'

_publ_section_title
;
 Lewis acid-catalyzed [3 + 2] annulations of oxindole based spirocyclic
 donor-acceptor cyclopropanes with ynamides.
;
_journal_issue 44
_journal_name_full 'Organic &amp; biomolecular chemistry'
_journal_page_first 9645
_journal_page_last 9648
_journal_paper_doi 10.1039/d1ob01922h
_journal_volume 19
_journal_year 2021
_chemical_formula_sum 'C34 H32 N2 O4 S'
_chemical_formula_weight 564.67
_chemical_name_systematic
N-((1R,4R)-4-(4-methoxyphenyl)-1'-methyl-2'-oxo-3-phenylspiro[cyclopentane-1,3'-indolin]-2-en-2-yl)-N,4-dimethylbenzenesulfonamide
_space_group_crystal_system monoclinic
_space_group_IT_number 14
_space_group_name_Hall '-P 2ybc'
_space_group_name_H-M_alt 'P 1 21/c 1'
_atom_sites_solution_hydrogens geom
_audit_creation_method SHELXL-2014/7
_audit_update_record
;
2021-08-28 deposited with the CCDC.	2021-10-27 downloaded from the CCDC.
;
_cell_angle_alpha 90
_cell_angle_beta 104.379(3)
_cell_angle_gamma 90
_cell_formula_units_Z 4
_cell_length_a 9.7637(19)
_cell_length_b 28.138(5)
_cell_length_c 10.943(2)
_cell_measurement_reflns_used 5330
_cell_measurement_temperature 296(2)
_cell_measurement_theta_max 26.6897
_cell_measurement_theta_min 2.2718
_cell_volume 2912.2(9)
_computing_cell_refinement 'Bruker SMART'
_computing_data_collection 'Bruker SMART'
_computing_data_reduction 'Bruker SAINT'
_computing_molecular_graphics 'Bruker SHELXTL'
_computing_publication_material 'Bruker SHELXTL'
_computing_structure_refinement 'SHELXL-2014/7 (Sheldrick, 2014)'
_computing_structure_solution 'Bruker SHELXTL'
_diffrn_ambient_temperature 296(2)
_diffrn_measured_fraction_theta_full 0.999
_diffrn_measured_fraction_theta_max 0.997
_diffrn_measurement_device_type 'CCD area detector'
_diffrn_measurement_method 'phi and omega scans'
_diffrn_radiation_type MoK\a
_diffrn_radiation_wavelength 0.71073
_diffrn_reflns_av_R_equivalents 0.0266
_diffrn_reflns_av_unetI/netI 0.0328
_diffrn_reflns_Laue_measured_fraction_full 0.999
_diffrn_reflns_Laue_measured_fraction_max 0.997
_diffrn_reflns_limit_h_max 11
_diffrn_reflns_limit_h_min -12
_diffrn_reflns_limit_k_max 36
_diffrn_reflns_limit_k_min -30
_diffrn_reflns_limit_l_max 14
_diffrn_reflns_limit_l_min -14
_diffrn_reflns_number 18465
_diffrn_reflns_point_group_measured_fraction_full 0.999
_diffrn_reflns_point_group_measured_fraction_max 0.997
_diffrn_reflns_theta_full 25.242
_diffrn_reflns_theta_max 27.558
_diffrn_reflns_theta_min 2.053
_exptl_absorpt_coefficient_mu 0.153
_exptl_absorpt_correction_T_max 0.982
_exptl_absorpt_correction_T_min 0.977
_exptl_absorpt_correction_type multi-scan
_exptl_absorpt_process_details sadabs
_exptl_crystal_colour colourless
_exptl_crystal_density_diffrn 1.288
_exptl_crystal_description block
_exptl_crystal_F_000 1192
_exptl_crystal_size_max 0.150
_exptl_crystal_size_mid 0.130
_exptl_crystal_size_min 0.120
_refine_diff_density_max 0.375
_refine_diff_density_min -0.300
_refine_diff_density_rms 0.037
_refine_ls_extinction_method none
_refine_ls_goodness_of_fit_ref 0.900
_refine_ls_hydrogen_treatment constr
_refine_ls_matrix_type full
_refine_ls_number_parameters 374
_refine_ls_number_reflns 6715
_refine_ls_number_restraints 0
_refine_ls_restrained_S_all 0.900
_refine_ls_R_factor_all 0.0715
_refine_ls_R_factor_gt 0.0457
_refine_ls_shift/su_max 0.000
_refine_ls_shift/su_mean 0.000
_refine_ls_structure_factor_coef Fsqd
_refine_ls_weighting_details 'w=1/[\s^2^(Fo^2^)+(0.1000P)^2^+0.5893P] where P=(Fo^2^+2Fc^2^)/3'
_refine_ls_weighting_scheme calc
_refine_ls_wR_factor_gt 0.1305
_refine_ls_wR_factor_ref 0.1534
_reflns_Friedel_coverage 0.000
_reflns_number_gt 4745
_reflns_number_total 6715
_reflns_threshold_expression 'I > 2\s(I)'
_cod_data_source_file d1ob01922h2.cif
_cod_data_source_block 111
_cod_depositor_comments 'Adding full bibliography for 7158375.cif.'
_cod_original_cell_volume 2912.3(10)
_cod_original_sg_symbol_H-M 'P 21/c'
_cod_database_code 7158375
_shelx_shelxl_version_number 2014/7
_shelx_space_group_comment
; 
The symmetry employed for this shelxl refinement is uniquely defined 
by the following loop, which should always be used as a source of 
symmetry information in preference to the above space-group names. 
They are only intended as comments. 
;
_shelx_estimated_absorpt_t_min 0.977
_shelx_estimated_absorpt_t_max 0.982

loop_
_space_group_symop_operation_xyz
'x, y, z'
'-x, y+1/2, -z+1/2'
'-x, -y, -z'
'x, -y-1/2, z-1/2'

loop_
_atom_site_label
_atom_site_type_symbol
_atom_site_fract_x
_atom_site_fract_y
_atom_site_fract_z
_atom_site_U_iso_or_equiv
_atom_site_adp_type
_atom_site_occupancy
_atom_site_site_symmetry_order
_atom_site_calc_flag
_atom_site_refinement_flags_posn
_atom_site_refinement_flags_adp
_atom_site_refinement_flags_occupancy
_atom_site_disorder_assembly
_atom_site_disorder_group
C1 C 1.0298(3) 0.19788(10) 0.4991(2) 0.0704(7) Uani 1 1 d . . . . .
H1 H 1.1212 0.1947 0.5495 0.084 Uiso 1 1 calc R U . . .
C2 C 0.9652(2) 0.16168(8) 0.41955(18) 0.0502(5) Uani 1 1 d . . . . .
C3 C 0.8305(2) 0.16664(7) 0.34260(17) 0.0462(4) Uani 1 1 d . . . . .
C4 C 0.7560(3) 0.20809(8) 0.3449(2) 0.0634(6) Uani 1 1 d . . . . .
H4 H 0.6654 0.2116 0.2930 0.076 Uiso 1 1 calc R U . . .
C5 C 0.8173(3) 0.24426(9) 0.4251(3) 0.0808(8) Uani 1 1 d . . . . .
H5 H 0.7673 0.2722 0.4285 0.097 Uiso 1 1 calc R U . . .
C6 C 0.9520(4) 0.23908(10) 0.5000(3) 0.0848(9) Uani 1 1 d . . . . .
H6 H 0.9922 0.2639 0.5529 0.102 Uiso 1 1 calc R U . . .
C7 C 0.7446(2) 0.11063(7) 0.59961(16) 0.0456(4) Uani 1 1 d . . . . .
C8 C 0.8295(3) 0.07343(9) 0.6532(2) 0.0815(8) Uani 1 1 d . . . . .
H8 H 0.8072 0.0426 0.6249 0.098 Uiso 1 1 calc R U . . .
C9 C 0.9477(3) 0.08204(11) 0.7489(3) 0.0957(10) Uani 1 1 d . . . . .
H9 H 1.0052 0.0567 0.7842 0.115 Uiso 1 1 calc R U . . .
C10 C 0.9832(3) 0.12726(10) 0.7941(2) 0.0672(6) Uani 1 1 d . . . . .
C11 C 0.8974(2) 0.16375(9) 0.7388(2) 0.0623(6) Uani 1 1 d . . . . .
H11 H 0.9199 0.1946 0.7672 0.075 Uiso 1 1 calc R U . . .
C12 C 0.7781(2) 0.15605(8) 0.64204(19) 0.0545(5) Uani 1 1 d . . . . .
H12 H 0.7212 0.1814 0.6061 0.065 Uiso 1 1 calc R U . . .
C13 C 0.43486(18) 0.06793(6) 0.10454(16) 0.0409(4) Uani 1 1 d . . . . .
C14 C 0.3964(2) 0.04470(7) -0.01159(19) 0.0514(5) Uani 1 1 d . . . . .
H14 H 0.4523 0.0482 -0.0686 0.062 Uiso 1 1 calc R U . . .
C15 C 0.2775(2) 0.01667(8) -0.0434(2) 0.0647(6) Uani 1 1 d . . . . .
H15 H 0.2545 0.0012 -0.1209 0.078 Uiso 1 1 calc R U . . .
C16 C 0.1935(2) 0.01144(9) 0.0376(3) 0.0724(7) Uani 1 1 d . . . . .
H16 H 0.1157 -0.0087 0.0173 0.087 Uiso 1 1 calc R U . . .
C17 C 0.2234(2) 0.03600(10) 0.1500(3) 0.0739(7) Uani 1 1 d . . . . .
H17 H 0.1633 0.0336 0.2037 0.089 Uiso 1 1 calc R U . . .
C18 C 0.3433(2) 0.06439(9) 0.1832(2) 0.0578(5) Uani 1 1 d . . . . .
H18 H 0.3625 0.0812 0.2588 0.069 Uiso 1 1 calc R U . . .
C19 C 0.4853(2) 0.18807(8) 0.00179(17) 0.0533(5) Uani 1 1 d . . . . .
H19 H 0.4948 0.1902 0.0883 0.064 Uiso 1 1 calc R U . . .
C20 C 0.54740(19) 0.15029(7) -0.04422(15) 0.0432(4) Uani 1 1 d . . . . .
C21 C 0.5268(2) 0.14755(8) -0.17475(17) 0.0546(5) Uani 1 1 d . . . . .
H21 H 0.5650 0.1221 -0.2093 0.066 Uiso 1 1 calc R U . . .
C22 C 0.4515(3) 0.18162(9) -0.25337(18) 0.0616(6) Uani 1 1 d . . . . .
H22 H 0.4396 0.1790 -0.3401 0.074 Uiso 1 1 calc R U . . .
C23 C 0.3933(2) 0.21966(8) -0.20491(18) 0.0529(5) Uani 1 1 d . . . . .
C24 C 0.4096(2) 0.22279(8) -0.07540(19) 0.0569(5) Uani 1 1 d . . . . .
H24 H 0.3701 0.2480 -0.0411 0.068 Uiso 1 1 calc R U . . .
C25 C 0.2604(3) 0.29165(10) -0.2459(3) 0.0829(8) Uani 1 1 d . . . . .
H25A H 0.1875 0.2813 -0.2071 0.124 Uiso 1 1 calc R U . . .
H25B H 0.2205 0.3126 -0.3149 0.124 Uiso 1 1 calc R U . . .
H25C H 0.3322 0.3082 -0.1849 0.124 Uiso 1 1 calc R U . . .
C26 C 1.1140(3) 0.13682(13) 0.8992(3) 0.1043(11) Uani 1 1 d . . . . .
H26A H 1.1177 0.1699 0.9210 0.156 Uiso 1 1 calc R U . . .
H26B H 1.1968 0.1285 0.8715 0.156 Uiso 1 1 calc R U . . .
H26C H 1.1104 0.1181 0.9717 0.156 Uiso 1 1 calc R U . . .
C27 C 0.65741(17) 0.09726(6) 0.25685(15) 0.0358(4) Uani 1 1 d . . . . .
C28 C 0.57116(18) 0.09343(6) 0.14123(15) 0.0377(4) Uani 1 1 d . . . . .
C29 C 0.63769(19) 0.11412(7) 0.04153(16) 0.0441(4) Uani 1 1 d . . . . .
H29 H 0.6572 0.0879 -0.0108 0.053 Uiso 1 1 calc R U . . .
C30 C 0.7812(2) 0.13421(9) 0.11861(17) 0.0599(6) Uani 1 1 d . . . . .
H30A H 0.7850 0.1683 0.1060 0.072 Uiso 1 1 calc R U . . .
H30B H 0.8585 0.1196 0.0912 0.072 Uiso 1 1 calc R U . . .
C31 C 0.79442(18) 0.12309(7) 0.25999(16) 0.0412(4) Uani 1 1 d . . . . .
C32 C 1.1529(3) 0.09811(11) 0.4728(3) 0.0834(8) Uani 1 1 d . . . . .
H32A H 1.1590 0.0648 0.4556 0.125 Uiso 1 1 calc R U . . .
H32B H 1.1608 0.1026 0.5612 0.125 Uiso 1 1 calc R U . . .
H32C H 1.2283 0.1147 0.4490 0.125 Uiso 1 1 calc R U . . .
C33 C 0.92381(19) 0.09124(8) 0.31327(18) 0.0471(4) Uani 1 1 d . . . . .
C34 C 0.6487(3) 0.02073(7) 0.3674(2) 0.0593(5) Uani 1 1 d . . . . .
H34A H 0.5858 0.0079 0.2931 0.089 Uiso 1 1 calc R U . . .
H34B H 0.6239 0.0085 0.4410 0.089 Uiso 1 1 calc R U . . .
H34C H 0.7441 0.0118 0.3694 0.089 Uiso 1 1 calc R U . . .
N1 N 0.63677(15) 0.07282(5) 0.36577(13) 0.0394(3) Uani 1 1 d . . . . .
N2 N 1.01820(16) 0.11644(7) 0.40100(15) 0.0528(4) Uani 1 1 d . . . . .
O1 O 0.32043(19) 0.25185(6) -0.29111(14) 0.0712(5) Uani 1 1 d . . . . .
O4 O 0.50561(16) 0.06772(6) 0.53090(13) 0.0625(4) Uani 1 1 d . . . . .
O3 O 0.53071(14) 0.14484(5) 0.43311(13) 0.0538(4) Uani 1 1 d . . . . .
O2 O 0.94039(16) 0.05066(6) 0.28093(16) 0.0671(4) Uani 1 1 d . . . . .
S1 S 0.58969(5) 0.10010(2) 0.48030(4) 0.04185(14) Uani 1 1 d . . . . .

loop_
_atom_site_aniso_label
_atom_site_aniso_U_11
_atom_site_aniso_U_22
_atom_site_aniso_U_33
_atom_site_aniso_U_23
_atom_site_aniso_U_13
_atom_site_aniso_U_12
C1 0.0531(13) 0.0856(18) 0.0693(14) -0.0169(13) 0.0094(11) -0.0296(12)
C2 0.0408(10) 0.0590(12) 0.0515(10) -0.0039(9) 0.0127(8) -0.0139(9)
C3 0.0426(10) 0.0456(11) 0.0501(10) 0.0030(8) 0.0108(8) -0.0095(8)
C4 0.0664(14) 0.0451(12) 0.0777(14) 0.0036(11) 0.0163(12) -0.0018(10)
C5 0.095(2) 0.0483(14) 0.101(2) -0.0103(13) 0.0283(17) -0.0106(13)
C6 0.101(2) 0.0612(16) 0.0952(19) -0.0274(14) 0.0302(17) -0.0335(16)
C7 0.0460(10) 0.0539(11) 0.0357(8) 0.0031(8) 0.0079(8) -0.0017(8)
C8 0.0862(18) 0.0525(14) 0.0804(16) 0.0042(12) -0.0272(14) 0.0013(12)
C9 0.093(2) 0.0712(18) 0.0894(18) 0.0083(15) -0.0397(16) 0.0078(15)
C10 0.0601(14) 0.0772(17) 0.0540(12) 0.0024(11) -0.0054(10) -0.0061(12)
C11 0.0618(14) 0.0640(14) 0.0564(12) -0.0120(11) 0.0057(10) -0.0093(11)
C12 0.0557(12) 0.0546(12) 0.0503(10) -0.0027(9) 0.0073(9) 0.0039(10)
C13 0.0315(9) 0.0458(10) 0.0429(9) -0.0011(8) 0.0048(7) 0.0016(7)
C14 0.0401(10) 0.0576(12) 0.0527(10) -0.0124(9) 0.0045(8) 0.0019(8)
C15 0.0428(11) 0.0637(14) 0.0792(15) -0.0253(12) -0.0010(10) 0.0001(10)
C16 0.0352(11) 0.0726(16) 0.1024(19) -0.0114(14) 0.0036(12) -0.0116(10)
C17 0.0401(12) 0.099(2) 0.0847(16) 0.0015(15) 0.0194(11) -0.0123(12)
C18 0.0364(10) 0.0827(16) 0.0538(11) -0.0057(11) 0.0101(9) -0.0077(10)
C19 0.0594(12) 0.0665(13) 0.0318(8) -0.0064(8) 0.0071(8) 0.0029(10)
C20 0.0439(10) 0.0539(11) 0.0328(8) -0.0002(7) 0.0111(7) -0.0054(8)
C21 0.0651(13) 0.0664(13) 0.0356(9) -0.0011(9) 0.0187(9) 0.0041(10)
C22 0.0746(15) 0.0795(16) 0.0319(9) 0.0060(9) 0.0152(9) 0.0035(12)
C23 0.0537(12) 0.0571(12) 0.0439(10) 0.0074(9) 0.0047(9) -0.0072(9)
C24 0.0627(13) 0.0574(13) 0.0463(10) -0.0064(9) 0.0056(9) 0.0040(10)
C25 0.0820(18) 0.0614(16) 0.0878(18) 0.0061(14) -0.0116(14) 0.0043(14)
C26 0.082(2) 0.108(2) 0.093(2) -0.0089(18) -0.0341(16) -0.0086(17)
C27 0.0303(8) 0.0400(9) 0.0369(8) 0.0014(7) 0.0083(6) -0.0011(6)
C28 0.0330(8) 0.0429(10) 0.0378(8) -0.0009(7) 0.0098(7) -0.0006(7)
C29 0.0395(9) 0.0578(11) 0.0367(8) 0.0001(8) 0.0125(7) -0.0017(8)
C30 0.0421(11) 0.0915(17) 0.0459(10) 0.0123(11) 0.0104(9) -0.0158(11)
C31 0.0337(9) 0.0476(10) 0.0416(9) 0.0020(7) 0.0080(7) -0.0064(7)
C32 0.0444(13) 0.111(2) 0.0830(17) -0.0031(16) -0.0069(12) 0.0143(13)
C33 0.0322(9) 0.0588(12) 0.0517(10) -0.0026(9) 0.0129(8) -0.0028(8)
C34 0.0746(15) 0.0402(11) 0.0652(13) 0.0071(9) 0.0212(11) 0.0029(10)
N1 0.0422(8) 0.0380(8) 0.0377(7) 0.0041(6) 0.0091(6) -0.0002(6)
N2 0.0316(8) 0.0705(12) 0.0521(9) -0.0037(8) 0.0025(7) -0.0009(7)
O1 0.0776(11) 0.0727(11) 0.0571(9) 0.0188(8) 0.0048(8) 0.0049(9)
O4 0.0538(9) 0.0826(11) 0.0573(8) 0.0053(7) 0.0256(7) -0.0167(7)
O3 0.0471(8) 0.0581(9) 0.0536(7) -0.0005(6) 0.0072(6) 0.0166(6)
O2 0.0485(9) 0.0624(10) 0.0901(11) -0.0167(8) 0.0164(8) 0.0063(7)
S1 0.0357(2) 0.0528(3) 0.0378(2) 0.00265(19) 0.01065(17) -0.00008(19)

loop_
_atom_type_symbol
_atom_type_description
_atom_type_scat_dispersion_real
_atom_type_scat_dispersion_imag
_atom_type_scat_source
C C 0.0033 0.0016 'International Tables Vol C Tables 4.2.6.8 and 6.1.1.4'
H H 0.0000 0.0000 'International Tables Vol C Tables 4.2.6.8 and 6.1.1.4'
N N 0.0061 0.0033 'International Tables Vol C Tables 4.2.6.8 and 6.1.1.4'
O O 0.0106 0.0060 'International Tables Vol C Tables 4.2.6.8 and 6.1.1.4'
S S 0.1246 0.1234 'International Tables Vol C Tables 4.2.6.8 and 6.1.1.4'

loop_
_geom_angle_atom_site_label_1
_geom_angle_atom_site_label_2
_geom_angle_atom_site_label_3
_geom_angle
_geom_angle_site_symmetry_1
_geom_angle_site_symmetry_3
_geom_angle_publ_flag
C2 C1 C6 117.0(2) . . ?
C2 C1 H1 121.5 . . ?
C6 C1 H1 121.5 . . ?
C3 C2 C1 121.6(2) . . ?
C3 C2 N2 109.39(17) . . ?
C1 C2 N2 129.0(2) . . ?
C4 C3 C2 120.1(2) . . ?
C4 C3 C31 130.67(19) . . ?
C2 C3 C31 109.13(17) . . ?
C3 C4 C5 119.2(2) . . ?
C3 C4 H4 120.4 . . ?
C5 C4 H4 120.4 . . ?
C6 C5 C4 120.1(3) . . ?
C6 C5 H5 120.0 . . ?
C4 C5 H5 120.0 . . ?
C5 C6 C1 121.9(2) . . ?
C5 C6 H6 119.0 . . ?
C1 C6 H6 119.0 . . ?
C12 C7 C8 119.83(19) . . ?
C12 C7 S1 119.79(16) . . ?
C8 C7 S1 120.35(16) . . ?
C9 C8 C7 119.7(2) . . ?
C9 C8 H8 120.2 . . ?
C7 C8 H8 120.2 . . ?
C8 C9 C10 121.7(2) . . ?
C8 C9 H9 119.1 . . ?
C10 C9 H9 119.1 . . ?
C11 C10 C9 117.6(2) . . ?
C11 C10 C26 120.7(2) . . ?
C9 C10 C26 121.7(3) . . ?
C10 C11 C12 121.9(2) . . ?
C10 C11 H11 119.1 . . ?
C12 C11 H11 119.1 . . ?
C7 C12 C11 119.3(2) . . ?
C7 C12 H12 120.3 . . ?
C11 C12 H12 120.3 . . ?
C18 C13 C14 117.51(18) . . ?
C18 C13 C28 122.75(16) . . ?
C14 C13 C28 119.70(16) . . ?
C15 C14 C13 121.2(2) . . ?
C15 C14 H14 119.4 . . ?
C13 C14 H14 119.4 . . ?
C16 C15 C14 120.4(2) . . ?
C16 C15 H15 119.8 . . ?
C14 C15 H15 119.8 . . ?
C15 C16 C17 120.0(2) . . ?
C15 C16 H16 120.0 . . ?
C17 C16 H16 120.0 . . ?
C16 C17 C18 120.0(2) . . ?
C16 C17 H17 120.0 . . ?
C18 C17 H17 120.0 . . ?
C17 C18 C13 120.6(2) . . ?
C17 C18 H18 119.7 . . ?
C13 C18 H18 119.7 . . ?
C20 C19 C24 122.63(17) . . ?
C20 C19 H19 118.7 . . ?
C24 C19 H19 118.7 . . ?
C19 C20 C21 116.87(18) . . ?
C19 C20 C29 122.27(15) . . ?
C21 C20 C29 120.83(17) . . ?
C22 C21 C20 121.45(19) . . ?
C22 C21 H21 119.3 . . ?
C20 C21 H21 119.3 . . ?
C21 C22 C23 120.59(17) . . ?
C21 C22 H22 119.7 . . ?
C23 C22 H22 119.7 . . ?
O1 C23 C22 116.17(18) . . ?
O1 C23 C24 124.6(2) . . ?
C22 C23 C24 119.22(19) . . ?
C19 C24 C23 119.2(2) . . ?
C19 C24 H24 120.4 . . ?
C23 C24 H24 120.4 . . ?
O1 C25 H25A 109.5 . . ?
O1 C25 H25B 109.5 . . ?
H25A C25 H25B 109.5 . . ?
O1 C25 H25C 109.5 . . ?
H25A C25 H25C 109.5 . . ?
H25B C25 H25C 109.5 . . ?
C10 C26 H26A 109.5 . . ?
C10 C26 H26B 109.5 . . ?
H26A C26 H26B 109.5 . . ?
C10 C26 H26C 109.5 . . ?
H26A C26 H26C 109.5 . . ?
H26B C26 H26C 109.5 . . ?
C28 C27 N1 124.21(15) . . ?
C28 C27 C31 113.86(15) . . ?
N1 C27 C31 121.13(14) . . ?
C27 C28 C13 127.49(16) . . ?
C27 C28 C29 111.56(15) . . ?
C13 C28 C29 120.57(15) . . ?
C20 C29 C28 114.64(15) . . ?
C20 C29 C30 113.66(17) . . ?
C28 C29 C30 103.82(14) . . ?
C20 C29 H29 108.1 . . ?
C28 C29 H29 108.1 . . ?
C30 C29 H29 108.1 . . ?
C29 C30 C31 107.98(14) . . ?
C29 C30 H30A 110.1 . . ?
C31 C30 H30A 110.1 . . ?
C29 C30 H30B 110.1 . . ?
C31 C30 H30B 110.1 . . ?
H30A C30 H30B 108.4 . . ?
C3 C31 C27 118.39(15) . . ?
C3 C31 C33 101.42(15) . . ?
C27 C31 C33 111.46(15) . . ?
C3 C31 C30 112.47(16) . . ?
C27 C31 C30 102.69(14) . . ?
C33 C31 C30 110.60(16) . . ?
N2 C32 H32A 109.5 . . ?
N2 C32 H32B 109.5 . . ?
H32A C32 H32B 109.5 . . ?
N2 C32 H32C 109.5 . . ?
H32A C32 H32C 109.5 . . ?
H32B C32 H32C 109.5 . . ?
O2 C33 N2 125.49(19) . . ?
O2 C33 C31 126.23(18) . . ?
N2 C33 C31 108.27(17) . . ?
N1 C34 H34A 109.5 . . ?
N1 C34 H34B 109.5 . . ?
H34A C34 H34B 109.5 . . ?
N1 C34 H34C 109.5 . . ?
H34A C34 H34C 109.5 . . ?
H34B C34 H34C 109.5 . . ?
C27 N1 C34 117.50(14) . . ?
C27 N1 S1 122.57(12) . . ?
C34 N1 S1 119.76(12) . . ?
C33 N2 C2 111.45(16) . . ?
C33 N2 C32 124.3(2) . . ?
C2 N2 C32 124.09(19) . . ?
C23 O1 C25 118.22(18) . . ?
O3 S1 O4 118.98(9) . . ?
O3 S1 N1 107.62(8) . . ?
O4 S1 N1 107.27(9) . . ?
O3 S1 C7 108.38(9) . . ?
O4 S1 C7 106.90(9) . . ?
N1 S1 C7 107.17(8) . . ?

loop_
_geom_bond_atom_site_label_1
_geom_bond_atom_site_label_2
_geom_bond_distance
_geom_bond_site_symmetry_2
_geom_bond_publ_flag
C1 C2 1.385(3) . ?
C1 C6 1.388(4) . ?
C1 H1 0.9300 . ?
C2 C3 1.382(3) . ?
C2 N2 1.408(3) . ?
C3 C4 1.378(3) . ?
C3 C31 1.511(3) . ?
C4 C5 1.380(4) . ?
C4 H4 0.9300 . ?
C5 C6 1.374(4) . ?
C5 H5 0.9300 . ?
C6 H6 0.9300 . ?
C7 C12 1.371(3) . ?
C7 C8 1.373(3) . ?
C7 S1 1.7602(19) . ?
C8 C9 1.373(3) . ?
C8 H8 0.9300 . ?
C9 C10 1.378(4) . ?
C9 H9 0.9300 . ?
C10 C11 1.368(3) . ?
C10 C26 1.515(3) . ?
C11 C12 1.383(3) . ?
C11 H11 0.9300 . ?
C12 H12 0.9300 . ?
C13 C18 1.390(3) . ?
C13 C14 1.395(3) . ?
C13 C28 1.477(2) . ?
C14 C15 1.375(3) . ?
C14 H14 0.9300 . ?
C15 C16 1.357(4) . ?
C15 H15 0.9300 . ?
C16 C17 1.377(4) . ?
C16 H16 0.9300 . ?
C17 C18 1.389(3) . ?
C17 H17 0.9300 . ?
C18 H18 0.9300 . ?
C19 C20 1.379(3) . ?
C19 C24 1.380(3) . ?
C19 H19 0.9300 . ?
C20 C21 1.394(2) . ?
C20 C29 1.511(3) . ?
C21 C22 1.373(3) . ?
C21 H21 0.9300 . ?
C22 C23 1.378(3) . ?
C22 H22 0.9300 . ?
C23 O1 1.372(2) . ?
C23 C24 1.389(3) . ?
C24 H24 0.9300 . ?
C25 O1 1.409(3) . ?
C25 H25A 0.9600 . ?
C25 H25B 0.9600 . ?
C25 H25C 0.9600 . ?
C26 H26A 0.9600 . ?
C26 H26B 0.9600 . ?
C26 H26C 0.9600 . ?
C27 C28 1.339(2) . ?
C27 N1 1.433(2) . ?
C27 C31 1.515(2) . ?
C28 C29 1.518(2) . ?
C29 C30 1.552(3) . ?
C29 H29 0.9800 . ?
C30 C31 1.552(3) . ?
C30 H30A 0.9700 . ?
C30 H30B 0.9700 . ?
C31 C33 1.541(3) . ?
C32 N2 1.449(3) . ?
C32 H32A 0.9600 . ?
C32 H32B 0.9600 . ?
C32 H32C 0.9600 . ?
C33 O2 1.218(2) . ?
C33 N2 1.354(3) . ?
C34 N1 1.470(2) . ?
C34 H34A 0.9600 . ?
C34 H34B 0.9600 . ?
C34 H34C 0.9600 . ?
N1 S1 1.6302(15) . ?
O4 S1 1.4272(14) . ?
O3 S1 1.4266(14) . ?

loop_
_geom_torsion_atom_site_label_1
_geom_torsion_atom_site_label_2
_geom_torsion_atom_site_label_3
_geom_torsion_atom_site_label_4
_geom_torsion
_geom_torsion_site_symmetry_1
_geom_torsion_site_symmetry_2
_geom_torsion_site_symmetry_3
_geom_torsion_site_symmetry_4
_geom_torsion_publ_flag
C6 C1 C2 C3 1.3(3) . . . . ?
C6 C1 C2 N2 -179.2(2) . . . . ?
C1 C2 C3 C4 -0.9(3) . . . . ?
N2 C2 C3 C4 179.48(18) . . . . ?
C1 C2 C3 C31 175.36(18) . . . . ?
N2 C2 C3 C31 -4.2(2) . . . . ?
C2 C3 C4 C5 -0.3(3) . . . . ?
C31 C3 C4 C5 -175.7(2) . . . . ?
C3 C4 C5 C6 1.1(4) . . . . ?
C4 C5 C6 C1 -0.7(4) . . . . ?
C2 C1 C6 C5 -0.5(4) . . . . ?
C12 C7 C8 C9 -0.1(4) . . . . ?
S1 C7 C8 C9 -178.0(2) . . . . ?
C7 C8 C9 C10 0.6(5) . . . . ?
C8 C9 C10 C11 -0.9(5) . . . . ?
C8 C9 C10 C26 -179.7(3) . . . . ?
C9 C10 C11 C12 0.7(4) . . . . ?
C26 C10 C11 C12 179.4(2) . . . . ?
C8 C7 C12 C11 -0.1(3) . . . . ?
S1 C7 C12 C11 177.77(16) . . . . ?
C10 C11 C12 C7 -0.2(3) . . . . ?
C18 C13 C14 C15 -4.4(3) . . . . ?
C28 C13 C14 C15 173.35(19) . . . . ?
C13 C14 C15 C16 0.8(3) . . . . ?
C14 C15 C16 C17 3.0(4) . . . . ?
C15 C16 C17 C18 -3.1(4) . . . . ?
C16 C17 C18 C13 -0.7(4) . . . . ?
C14 C13 C18 C17 4.3(3) . . . . ?
C28 C13 C18 C17 -173.4(2) . . . . ?
C24 C19 C20 C21 -2.0(3) . . . . ?
C24 C19 C20 C29 176.06(19) . . . . ?
C19 C20 C21 C22 1.7(3) . . . . ?
C29 C20 C21 C22 -176.4(2) . . . . ?
C20 C21 C22 C23 -0.2(4) . . . . ?
C21 C22 C23 O1 179.8(2) . . . . ?
C21 C22 C23 C24 -1.1(3) . . . . ?
C20 C19 C24 C23 0.8(3) . . . . ?
O1 C23 C24 C19 179.9(2) . . . . ?
C22 C23 C24 C19 0.8(3) . . . . ?
N1 C27 C28 C13 6.0(3) . . . . ?
C31 C27 C28 C13 175.84(16) . . . . ?
N1 C27 C28 C29 -166.91(15) . . . . ?
C31 C27 C28 C29 2.9(2) . . . . ?
C18 C13 C28 C27 33.2(3) . . . . ?
C14 C13 C28 C27 -144.5(2) . . . . ?
C18 C13 C28 C29 -154.47(19) . . . . ?
C14 C13 C28 C29 27.9(3) . . . . ?
C19 C20 C29 C28 49.9(3) . . . . ?
C21 C20 C29 C28 -132.08(19) . . . . ?
C19 C20 C29 C30 -69.3(2) . . . . ?
C21 C20 C29 C30 108.7(2) . . . . ?
C27 C28 C29 C20 -127.34(17) . . . . ?
C13 C28 C29 C20 59.2(2) . . . . ?
C27 C28 C29 C30 -2.8(2) . . . . ?
C13 C28 C29 C30 -176.25(17) . . . . ?
C20 C29 C30 C31 126.82(17) . . . . ?
C28 C29 C30 C31 1.6(2) . . . . ?
C4 C3 C31 C27 -56.3(3) . . . . ?
C2 C3 C31 C27 127.95(17) . . . . ?
C4 C3 C31 C33 -178.5(2) . . . . ?
C2 C3 C31 C33 5.71(19) . . . . ?
C4 C3 C31 C30 63.3(3) . . . . ?
C2 C3 C31 C30 -112.45(18) . . . . ?
C28 C27 C31 C3 122.86(18) . . . . ?
N1 C27 C31 C3 -67.0(2) . . . . ?
C28 C27 C31 C33 -120.13(17) . . . . ?
N1 C27 C31 C33 50.0(2) . . . . ?
C28 C27 C31 C30 -1.7(2) . . . . ?
N1 C27 C31 C30 168.47(16) . . . . ?
C29 C30 C31 C3 -128.50(18) . . . . ?
C29 C30 C31 C27 -0.1(2) . . . . ?
C29 C30 C31 C33 118.90(18) . . . . ?
C3 C31 C33 O2 175.94(19) . . . . ?
C27 C31 C33 O2 49.0(3) . . . . ?
C30 C31 C33 O2 -64.6(2) . . . . ?
C3 C31 C33 N2 -5.31(18) . . . . ?
C27 C31 C33 N2 -132.23(16) . . . . ?
C30 C31 C33 N2 114.19(18) . . . . ?
C28 C27 N1 C34 66.0(2) . . . . ?
C31 C27 N1 C34 -103.1(2) . . . . ?
C28 C27 N1 S1 -109.32(18) . . . . ?
C31 C27 N1 S1 81.57(19) . . . . ?
O2 C33 N2 C2 -178.06(19) . . . . ?
C31 C33 N2 C2 3.2(2) . . . . ?
O2 C33 N2 C32 -1.8(3) . . . . ?
C31 C33 N2 C32 179.41(19) . . . . ?
C3 C2 N2 C33 0.6(2) . . . . ?
C1 C2 N2 C33 -178.9(2) . . . . ?
C3 C2 N2 C32 -175.6(2) . . . . ?
C1 C2 N2 C32 4.8(3) . . . . ?
C22 C23 O1 C25 -179.3(2) . . . . ?
C24 C23 O1 C25 1.6(3) . . . . ?
C27 N1 S1 O3 18.89(15) . . . . ?
C34 N1 S1 O3 -156.30(15) . . . . ?
C27 N1 S1 O4 148.01(13) . . . . ?
C34 N1 S1 O4 -27.17(17) . . . . ?
C27 N1 S1 C7 -97.49(14) . . . . ?
C34 N1 S1 C7 87.32(16) . . . . ?
C12 C7 S1 O3 8.09(18) . . . . ?
C8 C7 S1 O3 -174.0(2) . . . . ?
C12 C7 S1 O4 -121.29(17) . . . . ?
C8 C7 S1 O4 56.6(2) . . . . ?
C12 C7 S1 N1 123.97(16) . . . . ?
C8 C7 S1 N1 -58.1(2) . . . . ?
